data_4070489
loop_
_publ_author_name
'van der Vlugt, Jarl Ivar'
'Siegler, Maxime A.'
'Janssen, Mich\`ele'
'Vogt, Dieter'
'Spek, Anthony L.'

_publ_section_title
;
 A Cationic AgI(PNPtBu) Species Acting as PNP Transfer Agent: Facile
 Synthesis of Pd(PNPtBu)(alkyl) Complexes and Their Reactivity Compared to
 PCPtBuAnalogues
;
_journal_issue 24
_journal_name_full Organometallics
_journal_page_first 7025
_journal_paper_doi 10.1021/om900862w
_journal_volume 28
_journal_year 2009
_chemical_formula_moiety 'C23 H43 Ag N P2, B F4'
_chemical_formula_sum 'C23 H43 Ag B F4 N P2'
_chemical_formula_weight 590.20
_chemical_name_systematic
; 
 ? 
;
_space_group_IT_number 2
_symmetry_cell_setting triclinic
_symmetry_space_group_name_Hall '-P 1'
_symmetry_space_group_name_H-M 'P -1'
_atom_sites_solution_hydrogens difmap
_atom_sites_solution_primary heavy
_atom_sites_solution_secondary difmap
_audit_creation_method SHELXL-97
_cell_angle_alpha 75.657(1)
_cell_angle_beta 81.716(2)
_cell_angle_gamma 81.148(2)
_cell_formula_units_Z 2
_cell_length_a 8.8998(2)
_cell_length_b 11.1577(2)
_cell_length_c 14.3300(2)
_cell_measurement_reflns_used 21895
_cell_measurement_temperature 150(2)
_cell_measurement_theta_max 27.50
_cell_measurement_theta_min 1.90
_cell_volume 1353.84(4)
_computing_cell_refinement 'PEAKREF (Schreurs, 2005)'
_computing_data_collection 'COLLECT (Nonius, 1999)'
_computing_data_reduction 'EVALCCD (Duisenberg et al., 2003)'
_computing_molecular_graphics 'PLATON (Spek, 2003)'
_computing_publication_material 'PLATON (Spek, 2003)'
_computing_structure_refinement 'SHELXL-97 (Sheldrick, 1997)'
_computing_structure_solution 'DIRDIF08 (Beurskens et al., 2008)'
_diffrn_ambient_temperature 150(2)
_diffrn_measured_fraction_theta_full 1.000
_diffrn_measured_fraction_theta_max 1.000
_diffrn_measurement_device_type 'Nonius KappaCCD diffractometer'
_diffrn_measurement_method '\f and \w scans'
_diffrn_radiation_monochromator graphite
_diffrn_radiation_source 'rotating anode'
_diffrn_radiation_type MoK\a
_diffrn_radiation_wavelength 0.71073
_diffrn_reflns_av_R_equivalents 0.0272
_diffrn_reflns_av_sigmaI/netI 0.0218
_diffrn_reflns_limit_h_max 11
_diffrn_reflns_limit_h_min -11
_diffrn_reflns_limit_k_max 14
_diffrn_reflns_limit_k_min -14
_diffrn_reflns_limit_l_max 18
_diffrn_reflns_limit_l_min -18
_diffrn_reflns_number 35522
_diffrn_reflns_theta_full 27.50
_diffrn_reflns_theta_max 27.50
_diffrn_reflns_theta_min 1.90
_exptl_absorpt_coefficient_mu 0.902
_exptl_absorpt_correction_T_max 0.929
_exptl_absorpt_correction_T_min 0.815
_exptl_absorpt_correction_type multi-scan
_exptl_absorpt_process_details '(SADABS; Sheldrick, 2002)'
_exptl_crystal_colour pink
_exptl_crystal_density_diffrn 1.448
_exptl_crystal_density_method 'not measured'
_exptl_crystal_description block
_exptl_crystal_F_000 612
_exptl_crystal_size_max 0.19
_exptl_crystal_size_mid 0.16
_exptl_crystal_size_min 0.08
_refine_diff_density_max 1.153
_refine_diff_density_min -0.610
_refine_diff_density_rms 0.070
_refine_ls_extinction_method none
_refine_ls_goodness_of_fit_ref 1.065
_refine_ls_hydrogen_treatment constr
_refine_ls_matrix_type full
_refine_ls_number_parameters 301
_refine_ls_number_reflns 6238
_refine_ls_number_restraints 0
_refine_ls_restrained_S_all 1.065
_refine_ls_R_factor_all 0.0350
_refine_ls_R_factor_gt 0.0265
_refine_ls_shift/su_max 0.001
_refine_ls_shift/su_mean 0.000
_refine_ls_structure_factor_coef Fsqd
_refine_ls_weighting_details 'calc w=1/[\s^2^(Fo^2^)+(0.0239P)^2^+1.2810P] where P=(Fo^2^+2Fc^2^)/3'
_refine_ls_weighting_scheme calc
_refine_ls_wR_factor_gt 0.0580
_refine_ls_wR_factor_ref 0.0612
_reflns_number_gt 5483
_reflns_number_total 6238
_reflns_threshold_expression I>2\s(I)
_cod_data_source_file om900862w_si_002.cif
_cod_data_source_block Comp-1
_cod_database_code 4070489

loop_
_symmetry_equiv_pos_as_xyz
'x, y, z'
'-x, -y, -z'

loop_
_atom_site_label
_atom_site_type_symbol
_atom_site_fract_x
_atom_site_fract_y
_atom_site_fract_z
_atom_site_U_iso_or_equiv
_atom_site_adp_type
_atom_site_occupancy
_atom_site_symmetry_multiplicity
_atom_site_calc_flag
_atom_site_refinement_flags
Ag1 Ag 0.257732(18) 0.474046(14) 0.205687(11) 0.02020(5) Uani 1 1 d .
P1 P 0.32662(6) 0.68160(4) 0.15070(3) 0.01629(10) Uani 1 1 d .
P2 P 0.18768(5) 0.28821(4) 0.31875(3) 0.01531(10) Uani 1 1 d .
C1 C 0.2583(2) 0.65001(18) 0.35307(14) 0.0190(4) Uani 1 1 d .
C2 C 0.3219(2) 0.66529(19) 0.43134(14) 0.0224(4) Uani 1 1 d .
H2 H 0.3662 0.7387 0.4280 0.027 Uiso 1 1 calc R
C3 C 0.3190(2) 0.57051(19) 0.51487(14) 0.0230(4) Uani 1 1 d .
H3 H 0.3609 0.5789 0.5699 0.028 Uiso 1 1 calc R
C4 C 0.2554(2) 0.46398(19) 0.51811(14) 0.0205(4) Uani 1 1 d .
H4 H 0.2532 0.3983 0.5748 0.025 Uiso 1 1 calc R
C5 C 0.1949(2) 0.45528(17) 0.43671(13) 0.0170(4) Uani 1 1 d .
C6 C 0.2564(2) 0.74637(17) 0.25842(14) 0.0209(4) Uani 1 1 d .
H6A H 0.3205 0.8108 0.2598 0.025 Uiso 1 1 calc R
H6B H 0.1503 0.7876 0.2521 0.025 Uiso 1 1 calc R
C7 C 0.2205(2) 0.78860(18) 0.05331(14) 0.0207(4) Uani 1 1 d .
C8 C 0.0637(2) 0.7427(2) 0.06365(17) 0.0303(5) Uani 1 1 d .
H8A H 0.0014 0.7983 0.0155 0.045 Uiso 1 1 calc R
H8B H 0.0121 0.7426 0.1289 0.045 Uiso 1 1 calc R
H8C H 0.0775 0.6580 0.0532 0.045 Uiso 1 1 calc R
C9 C 0.3038(3) 0.7796(2) -0.04614(15) 0.0327(5) Uani 1 1 d .
H9A H 0.3231 0.6921 -0.0503 0.049 Uiso 1 1 calc R
H9B H 0.4014 0.8137 -0.0552 0.049 Uiso 1 1 calc R
H9C H 0.2405 0.8273 -0.0967 0.049 Uiso 1 1 calc R
C10 C 0.1970(3) 0.9250(2) 0.06090(17) 0.0315(5) Uani 1 1 d .
H10A H 0.2959 0.9512 0.0642 0.047 Uiso 1 1 calc R
H10B H 0.1284 0.9334 0.1195 0.047 Uiso 1 1 calc R
H10C H 0.1515 0.9775 0.0039 0.047 Uiso 1 1 calc R
C11 C 0.5374(2) 0.6898(2) 0.13138(16) 0.0262(5) Uani 1 1 d .
C12 C 0.6124(3) 0.6184(3) 0.05492(19) 0.0405(6) Uani 1 1 d .
H12A H 0.7239 0.6101 0.0534 0.061 Uiso 1 1 calc R
H12B H 0.5827 0.6639 -0.0088 0.061 Uiso 1 1 calc R
H12C H 0.5787 0.5354 0.0711 0.061 Uiso 1 1 calc R
C13 C 0.5816(3) 0.8219(2) 0.1049(2) 0.0392(6) Uani 1 1 d .
H13A H 0.6927 0.8182 0.1032 0.059 Uiso 1 1 calc R
H13B H 0.5301 0.8673 0.1534 0.059 Uiso 1 1 calc R
H13C H 0.5505 0.8651 0.0410 0.059 Uiso 1 1 calc R
C14 C 0.5965(3) 0.6200(2) 0.22818(17) 0.0337(5) Uani 1 1 d .
H14A H 0.5614 0.5375 0.2483 0.050 Uiso 1 1 calc R
H14B H 0.5573 0.6674 0.2776 0.050 Uiso 1 1 calc R
H14C H 0.7086 0.6107 0.2205 0.050 Uiso 1 1 calc R
C15 C 0.1240(2) 0.34327(17) 0.43161(13) 0.0181(4) Uani 1 1 d .
H15A H 0.0114 0.3642 0.4372 0.022 Uiso 1 1 calc R
H15B H 0.1494 0.2744 0.4877 0.022 Uiso 1 1 calc R
C16 C 0.0150(2) 0.23010(19) 0.29482(15) 0.0232(4) Uani 1 1 d .
C17 C -0.0914(3) 0.3469(2) 0.25263(19) 0.0354(5) Uani 1 1 d .
H17A H -0.1876 0.3224 0.2421 0.053 Uiso 1 1 calc R
H17B H -0.0420 0.3911 0.1908 0.053 Uiso 1 1 calc R
H17C H -0.1126 0.4018 0.2981 0.053 Uiso 1 1 calc R
C18 C 0.0599(3) 0.1519(2) 0.21914(17) 0.0335(5) Uani 1 1 d .
H18A H 0.1214 0.0740 0.2472 0.050 Uiso 1 1 calc R
H18B H 0.1197 0.1986 0.1628 0.050 Uiso 1 1 calc R
H18C H -0.0326 0.1329 0.1989 0.050 Uiso 1 1 calc R
C19 C -0.0699(3) 0.1549(2) 0.38591(17) 0.0304(5) Uani 1 1 d .
H19A H -0.1597 0.1279 0.3685 0.046 Uiso 1 1 calc R
H19B H -0.1028 0.2070 0.4328 0.046 Uiso 1 1 calc R
H19C H -0.0016 0.0816 0.4147 0.046 Uiso 1 1 calc R
C20 C 0.3502(2) 0.16342(18) 0.34713(14) 0.0209(4) Uani 1 1 d .
C21 C 0.4340(3) 0.1369(2) 0.25182(17) 0.0347(5) Uani 1 1 d .
H21A H 0.5269 0.0787 0.2651 0.052 Uiso 1 1 calc R
H21B H 0.4617 0.2149 0.2084 0.052 Uiso 1 1 calc R
H21C H 0.3670 0.1000 0.2210 0.052 Uiso 1 1 calc R
C22 C 0.4598(2) 0.2193(2) 0.39346(17) 0.0315(5) Uani 1 1 d .
H22A H 0.4123 0.2306 0.4573 0.047 Uiso 1 1 calc R
H22B H 0.4817 0.3002 0.3519 0.047 Uiso 1 1 calc R
H22C H 0.5555 0.1628 0.4007 0.047 Uiso 1 1 calc R
C23 C 0.3068(3) 0.04270(19) 0.41613(16) 0.0288(5) Uani 1 1 d .
H23A H 0.2412 0.0043 0.3856 0.043 Uiso 1 1 calc R
H23B H 0.2517 0.0611 0.4762 0.043 Uiso 1 1 calc R
H23C H 0.3998 -0.0148 0.4308 0.043 Uiso 1 1 calc R
N1 N 0.19535(19) 0.54787(15) 0.35680(12) 0.0187(3) Uani 1 1 d .
B1 B 0.1873(3) 0.1399(2) 0.69545(19) 0.0334(6) Uani 1 1 d .
F1 F 0.13437(17) 0.25362(14) 0.71820(11) 0.0436(4) Uani 1 1 d .
F2 F 0.1919(2) 0.04779(15) 0.77930(11) 0.0545(4) Uani 1 1 d .
F3 F 0.3308(2) 0.14814(17) 0.64571(14) 0.0698(6) Uani 1 1 d .
F4 F 0.0859(2) 0.11923(15) 0.63771(12) 0.0596(5) Uani 1 1 d .

loop_
_atom_site_aniso_label
_atom_site_aniso_U_11
_atom_site_aniso_U_22
_atom_site_aniso_U_33
_atom_site_aniso_U_23
_atom_site_aniso_U_13
_atom_site_aniso_U_12
Ag1 0.02696(9) 0.01585(8) 0.01710(8) -0.00037(5) -0.00229(6) -0.00630(6)
P1 0.0178(2) 0.0134(2) 0.0161(2) 0.00027(18) -0.00231(18) -0.00241(18)
P2 0.0168(2) 0.0141(2) 0.0145(2) -0.00163(18) -0.00118(18) -0.00353(18)
C1 0.0237(10) 0.0157(9) 0.0178(9) -0.0049(7) -0.0020(8) -0.0011(7)
C2 0.0265(11) 0.0209(10) 0.0219(10) -0.0072(8) -0.0025(8) -0.0056(8)
C3 0.0268(11) 0.0266(11) 0.0175(10) -0.0076(8) -0.0059(8) -0.0018(8)
C4 0.0241(10) 0.0213(10) 0.0144(9) -0.0025(7) -0.0020(8) -0.0007(8)
C5 0.0177(9) 0.0166(9) 0.0157(9) -0.0045(7) 0.0013(7) -0.0008(7)
C6 0.0305(11) 0.0121(9) 0.0183(9) -0.0012(7) -0.0027(8) -0.0012(8)
C7 0.0210(10) 0.0203(10) 0.0170(9) 0.0020(7) -0.0033(8) -0.0002(8)
C8 0.0238(11) 0.0362(13) 0.0288(12) -0.0001(9) -0.0088(9) -0.0040(9)
C9 0.0335(12) 0.0404(13) 0.0177(10) 0.0006(9) -0.0022(9) 0.0033(10)
C10 0.0382(13) 0.0180(10) 0.0330(12) 0.0034(9) -0.0092(10) 0.0021(9)
C11 0.0190(10) 0.0256(11) 0.0295(11) 0.0028(9) -0.0031(8) -0.0038(8)
C12 0.0248(12) 0.0498(16) 0.0410(14) -0.0085(12) 0.0023(10) 0.0045(11)
C13 0.0265(12) 0.0337(13) 0.0531(16) 0.0056(11) -0.0069(11) -0.0140(10)
C14 0.0248(11) 0.0358(13) 0.0371(13) 0.0031(10) -0.0124(10) -0.0042(10)
C15 0.0205(9) 0.0170(9) 0.0146(9) -0.0024(7) 0.0020(7) -0.0018(7)
C16 0.0218(10) 0.0228(10) 0.0279(11) -0.0074(8) -0.0059(8) -0.0060(8)
C17 0.0261(12) 0.0367(13) 0.0430(14) -0.0038(11) -0.0157(10) -0.0004(10)
C18 0.0368(13) 0.0374(13) 0.0339(13) -0.0153(10) -0.0087(10) -0.0117(10)
C19 0.0236(11) 0.0286(12) 0.0405(13) -0.0101(10) 0.0037(9) -0.0109(9)
C20 0.0195(10) 0.0203(10) 0.0199(10) -0.0025(8) -0.0006(8) 0.0017(8)
C21 0.0316(12) 0.0381(13) 0.0280(12) -0.0076(10) 0.0057(10) 0.0072(10)
C22 0.0211(11) 0.0364(13) 0.0363(13) -0.0040(10) -0.0081(9) -0.0033(9)
C23 0.0331(12) 0.0193(10) 0.0285(11) 0.0004(9) -0.0014(9) 0.0024(9)
N1 0.0239(9) 0.0143(8) 0.0166(8) -0.0015(6) -0.0028(6) -0.0013(6)
B1 0.0463(16) 0.0265(13) 0.0240(13) -0.0018(10) 0.0042(11) -0.0077(12)
F1 0.0419(8) 0.0386(8) 0.0539(9) -0.0215(7) 0.0069(7) -0.0093(7)
F2 0.0691(11) 0.0474(9) 0.0401(9) 0.0162(7) -0.0134(8) -0.0221(8)
F3 0.0585(11) 0.0563(11) 0.0682(12) 0.0013(9) 0.0330(9) 0.0108(9)
F4 0.1043(15) 0.0408(9) 0.0411(9) -0.0068(7) -0.0255(9) -0.0194(9)

loop_
_atom_type_symbol
_atom_type_description
_atom_type_scat_dispersion_real
_atom_type_scat_dispersion_imag
_atom_type_scat_source
C C 0.0033 0.0016 'International Tables Vol C Tables 4.2.6.8 and 6.1.1.4'
H H 0.0000 0.0000 'International Tables Vol C Tables 4.2.6.8 and 6.1.1.4'
Ag Ag -0.8971 1.1015 'International Tables Vol C Tables 4.2.6.8 and 6.1.1.4'
B B 0.0013 0.0007 'International Tables Vol C Tables 4.2.6.8 and 6.1.1.4'
F F 0.0171 0.0103 'International Tables Vol C Tables 4.2.6.8 and 6.1.1.4'
N N 0.0061 0.0033 'International Tables Vol C Tables 4.2.6.8 and 6.1.1.4'
P P 0.1023 0.0942 'International Tables Vol C Tables 4.2.6.8 and 6.1.1.4'

loop_
_geom_angle_atom_site_label_1
_geom_angle_atom_site_label_2
_geom_angle_atom_site_label_3
_geom_angle
P1 Ag1 P2 157.868(18)
P1 Ag1 N1 79.51(4)
P2 Ag1 N1 78.89(4)
C6 P1 C7 103.37(9)
C6 P1 C11 105.19(10)
C7 P1 C11 113.68(9)
C6 P1 Ag1 101.30(6)
C7 P1 Ag1 116.75(7)
C11 P1 Ag1 114.26(7)
C15 P2 C20 106.00(9)
C15 P2 C16 103.61(9)
C20 P2 C16 113.51(9)
C15 P2 Ag1 102.47(6)
C20 P2 Ag1 114.47(6)
C16 P2 Ag1 114.99(7)
N1 C1 C2 121.61(18)
N1 C1 C6 115.73(17)
C2 C1 C6 122.66(18)
C1 C2 C3 118.14(19)
C1 C2 H2 120.9
C3 C2 H2 120.9
C4 C3 C2 120.11(18)
C4 C3 H3 119.9
C2 C3 H3 119.9
C3 C4 C5 118.34(18)
C3 C4 H4 120.8
C5 C4 H4 120.8
N1 C5 C4 121.40(18)
N1 C5 C15 115.61(16)
C4 C5 C15 122.98(17)
C1 C6 P1 113.74(13)
C1 C6 H6A 108.8
P1 C6 H6A 108.8
C1 C6 H6B 108.8
P1 C6 H6B 108.8
H6A C6 H6B 107.7
C9 C7 C10 109.22(18)
C9 C7 C8 108.73(18)
C10 C7 C8 108.99(18)
C9 C7 P1 110.08(14)
C10 C7 P1 113.45(14)
C8 C7 P1 106.24(13)
C7 C8 H8A 109.5
C7 C8 H8B 109.5
H8A C8 H8B 109.5
C7 C8 H8C 109.5
H8A C8 H8C 109.5
H8B C8 H8C 109.5
C7 C9 H9A 109.5
C7 C9 H9B 109.5
H9A C9 H9B 109.5
C7 C9 H9C 109.5
H9A C9 H9C 109.5
H9B C9 H9C 109.5
C7 C10 H10A 109.5
C7 C10 H10B 109.5
H10A C10 H10B 109.5
C7 C10 H10C 109.5
H10A C10 H10C 109.5
H10B C10 H10C 109.5
C13 C11 C12 110.5(2)
C13 C11 C14 109.07(19)
C12 C11 C14 107.50(19)
C13 C11 P1 114.43(15)
C12 C11 P1 109.82(16)
C14 C11 P1 105.22(14)
C11 C12 H12A 109.5
C11 C12 H12B 109.5
H12A C12 H12B 109.5
C11 C12 H12C 109.5
H12A C12 H12C 109.5
H12B C12 H12C 109.5
C11 C13 H13A 109.5
C11 C13 H13B 109.5
H13A C13 H13B 109.5
C11 C13 H13C 109.5
H13A C13 H13C 109.5
H13B C13 H13C 109.5
C11 C14 H14A 109.5
C11 C14 H14B 109.5
H14A C14 H14B 109.5
C11 C14 H14C 109.5
H14A C14 H14C 109.5
H14B C14 H14C 109.5
C5 C15 P2 113.93(13)
C5 C15 H15A 108.8
P2 C15 H15A 108.8
C5 C15 H15B 108.8
P2 C15 H15B 108.8
H15A C15 H15B 107.7
C18 C16 C19 109.96(18)
C18 C16 C17 108.89(19)
C19 C16 C17 108.91(18)
C18 C16 P2 109.67(15)
C19 C16 P2 113.59(15)
C17 C16 P2 105.64(14)
C16 C17 H17A 109.5
C16 C17 H17B 109.5
H17A C17 H17B 109.5
C16 C17 H17C 109.5
H17A C17 H17C 109.5
H17B C17 H17C 109.5
C16 C18 H18A 109.5
C16 C18 H18B 109.5
H18A C18 H18B 109.5
C16 C18 H18C 109.5
H18A C18 H18C 109.5
H18B C18 H18C 109.5
C16 C19 H19A 109.5
C16 C19 H19B 109.5
H19A C19 H19B 109.5
C16 C19 H19C 109.5
H19A C19 H19C 109.5
H19B C19 H19C 109.5
C23 C20 C21 110.28(18)
C23 C20 C22 109.07(17)
C21 C20 C22 107.73(18)
C23 C20 P2 115.18(14)
C21 C20 P2 108.61(14)
C22 C20 P2 105.66(14)
C20 C21 H21A 109.5
C20 C21 H21B 109.5
H21A C21 H21B 109.5
C20 C21 H21C 109.5
H21A C21 H21C 109.5
H21B C21 H21C 109.5
C20 C22 H22A 109.5
C20 C22 H22B 109.5
H22A C22 H22B 109.5
C20 C22 H22C 109.5
H22A C22 H22C 109.5
H22B C22 H22C 109.5
C20 C23 H23A 109.5
C20 C23 H23B 109.5
H23A C23 H23B 109.5
C20 C23 H23C 109.5
H23A C23 H23C 109.5
H23B C23 H23C 109.5
C1 N1 C5 120.37(17)
C1 N1 Ag1 112.68(12)
C5 N1 Ag1 113.31(12)
F3 B1 F2 110.9(2)
F3 B1 F1 107.9(2)
F2 B1 F1 109.5(2)
F3 B1 F4 110.9(2)
F2 B1 F4 110.6(2)
F1 B1 F4 107.0(2)

loop_
_geom_bond_atom_site_label_1
_geom_bond_atom_site_label_2
_geom_bond_distance
Ag1 P1 2.3987(5)
Ag1 P2 2.3990(5)
Ag1 N1 2.4643(16)
P1 C6 1.853(2)
P1 C7 1.863(2)
P1 C11 1.869(2)
P2 C15 1.8535(19)
P2 C20 1.862(2)
P2 C16 1.863(2)
C1 N1 1.331(2)
C1 C2 1.384(3)
C1 C6 1.508(3)
C2 C3 1.387(3)
C2 H2 0.9500
C3 C4 1.381(3)
C3 H3 0.9500
C4 C5 1.383(3)
C4 H4 0.9500
C5 N1 1.339(2)
C5 C15 1.505(3)
C6 H6A 0.9900
C6 H6B 0.9900
C7 C9 1.528(3)
C7 C10 1.532(3)
C7 C8 1.534(3)
C8 H8A 0.9800
C8 H8B 0.9800
C8 H8C 0.9800
C9 H9A 0.9800
C9 H9B 0.9800
C9 H9C 0.9800
C10 H10A 0.9800
C10 H10B 0.9800
C10 H10C 0.9800
C11 C13 1.527(3)
C11 C12 1.529(3)
C11 C14 1.535(3)
C12 H12A 0.9800
C12 H12B 0.9800
C12 H12C 0.9800
C13 H13A 0.9800
C13 H13B 0.9800
C13 H13C 0.9800
C14 H14A 0.9800
C14 H14B 0.9800
C14 H14C 0.9800
C15 H15A 0.9900
C15 H15B 0.9900
C16 C18 1.528(3)
C16 C19 1.532(3)
C16 C17 1.535(3)
C17 H17A 0.9800
C17 H17B 0.9800
C17 H17C 0.9800
C18 H18A 0.9800
C18 H18B 0.9800
C18 H18C 0.9800
C19 H19A 0.9800
C19 H19B 0.9800
C19 H19C 0.9800
C20 C23 1.527(3)
C20 C21 1.532(3)
C20 C22 1.537(3)
C21 H21A 0.9800
C21 H21B 0.9800
C21 H21C 0.9800
C22 H22A 0.9800
C22 H22B 0.9800
C22 H22C 0.9800
C23 H23A 0.9800
C23 H23B 0.9800
C23 H23C 0.9800
B1 F3 1.374(3)
B1 F2 1.375(3)
B1 F1 1.384(3)
B1 F4 1.388(3)

loop_
_geom_torsion_atom_site_label_1
_geom_torsion_atom_site_label_2
_geom_torsion_atom_site_label_3
_geom_torsion_atom_site_label_4
_geom_torsion
P2 Ag1 P1 C6 -20.08(9)
N1 Ag1 P1 C6 -7.36(8)
P2 Ag1 P1 C7 -131.48(8)
N1 Ag1 P1 C7 -118.75(8)
P2 Ag1 P1 C11 92.45(9)
N1 Ag1 P1 C11 105.17(9)
P1 Ag1 P2 C15 17.35(9)
N1 Ag1 P2 C15 4.60(7)
P1 Ag1 P2 C20 -96.91(8)
N1 Ag1 P2 C20 -109.66(8)
P1 Ag1 P2 C16 129.01(8)
N1 Ag1 P2 C16 116.26(9)
N1 C1 C2 C3 0.2(3)
C6 C1 C2 C3 -179.40(19)
C1 C2 C3 C4 0.6(3)
C2 C3 C4 C5 -0.3(3)
C3 C4 C5 N1 -0.9(3)
C3 C4 C5 C15 179.42(18)
N1 C1 C6 P1 -49.2(2)
C2 C1 C6 P1 130.43(18)
C7 P1 C6 C1 150.88(15)
C11 P1 C6 C1 -89.63(16)
Ag1 P1 C6 C1 29.60(16)
C6 P1 C7 C9 159.29(15)
C11 P1 C7 C9 45.82(18)
Ag1 P1 C7 C9 -90.51(15)
C6 P1 C7 C10 36.57(17)
C11 P1 C7 C10 -76.90(17)
Ag1 P1 C7 C10 146.78(13)
C6 P1 C7 C8 -83.15(16)
C11 P1 C7 C8 163.38(14)
Ag1 P1 C7 C8 27.05(16)
C6 P1 C11 C13 -64.79(19)
C7 P1 C11 C13 47.6(2)
Ag1 P1 C11 C13 -174.97(15)
C6 P1 C11 C12 170.34(15)
C7 P1 C11 C12 -77.28(18)
Ag1 P1 C11 C12 60.15(17)
C6 P1 C11 C14 54.91(17)
C7 P1 C11 C14 167.29(15)
Ag1 P1 C11 C14 -55.27(17)
N1 C5 C15 P2 46.4(2)
C4 C5 C15 P2 -133.95(17)
C20 P2 C15 C5 94.40(15)
C16 P2 C15 C5 -145.83(14)
Ag1 P2 C15 C5 -25.92(15)
C15 P2 C16 C18 -165.72(15)
C20 P2 C16 C18 -51.22(18)
Ag1 P2 C16 C18 83.30(16)
C15 P2 C16 C19 -42.24(17)
C20 P2 C16 C19 72.26(17)
Ag1 P2 C16 C19 -153.21(13)
C15 P2 C16 C17 77.07(16)
C20 P2 C16 C17 -168.43(15)
Ag1 P2 C16 C17 -33.90(17)
C15 P2 C20 C23 69.97(17)
C16 P2 C20 C23 -43.10(18)
Ag1 P2 C20 C23 -177.87(13)
C15 P2 C20 C21 -165.81(15)
C16 P2 C20 C21 81.12(17)
Ag1 P2 C20 C21 -53.65(16)
C15 P2 C20 C22 -50.47(15)
C16 P2 C20 C22 -163.54(14)
Ag1 P2 C20 C22 61.69(14)
C2 C1 N1 C5 -1.4(3)
C6 C1 N1 C5 178.23(17)
C2 C1 N1 Ag1 -139.27(16)
C6 C1 N1 Ag1 40.3(2)
C4 C5 N1 C1 1.8(3)
C15 C5 N1 C1 -178.57(17)
C4 C5 N1 Ag1 139.42(16)
C15 C5 N1 Ag1 -40.92(19)
P1 Ag1 N1 C1 -15.94(13)
P2 Ag1 N1 C1 159.21(13)
P1 Ag1 N1 C5 -156.90(13)
P2 Ag1 N1 C5 18.25(12)
